data_2012943
loop_
_publ_author_name
'Aritome, Isao'
'Shimakoshi, Hisashi'
'Hisaeda, Yoshio'

_publ_section_title
;
 3,6,13,16-Tetrabromo-2,7,12,17-tetrapropylporphycene
;
_journal_issue 9
_journal_name_full 'Acta Crystallographica Section C'
_journal_page_first o563
_journal_page_last o564
_journal_paper_doi 10.1107/S0108270102013483
_journal_volume 58
_journal_year 2002
_chemical_formula_moiety 'C32 H34 Br4 N4'
_chemical_formula_sum 'C32 H34 Br4 N4'
_chemical_formula_weight 794.27
_chemical_name_common H2(Br4TPrPc)
_chemical_name_systematic
;
 3,6,13,16-tetrabromo-2,7,12,17-tetrapropylporphycene
;
_space_group_IT_number 14
_symmetry_cell_setting monoclinic
_symmetry_space_group_name_Hall '-P 2ybc'
_symmetry_space_group_name_H-M 'P 1 21/c 1'
_atom_sites_solution_hydrogens geom
_atom_sites_solution_primary direct
_atom_sites_solution_secondary difmap
_audit_creation_method SHELXL97
_cell_angle_alpha 90
_cell_angle_beta 106.1010(10)
_cell_angle_gamma 90
_cell_formula_units_Z 2
_cell_length_a 13.6720(8)
_cell_length_b 8.0201(5)
_cell_length_c 14.4687(9)
_cell_measurement_reflns_used 5386
_cell_measurement_temperature 90(2)
_cell_measurement_theta_max 30.43
_cell_measurement_theta_min 2.91
_cell_volume 1524.27(16)
_computing_cell_refinement SMART
_computing_data_collection 'SMART (Bruker, 2001)'
_computing_data_reduction 'SAINT (Bruker, 2001)'
_computing_molecular_graphics 'SHELXTL (Bruker, 2001)'
_computing_publication_material SHELXTL
_computing_structure_refinement 'SHELXL97 (Sheldrick, 1997)'
_computing_structure_solution 'SHELXS97 (Sheldrick, 1997)'
_diffrn_ambient_temperature 90(2)
_diffrn_detector_area_resol_mean 8.366
_diffrn_measured_fraction_theta_full 1.000
_diffrn_measured_fraction_theta_max 1.000
_diffrn_measurement_device_type 'Make and model CCD area-detector'
_diffrn_measurement_method '\f and \w scans'
_diffrn_radiation_monochromator graphite
_diffrn_radiation_source 'fine-focus sealed tube'
_diffrn_radiation_type MoK\a
_diffrn_radiation_wavelength 0.71073
_diffrn_reflns_av_R_equivalents 0.028
_diffrn_reflns_av_sigmaI/netI 0.032
_diffrn_reflns_limit_h_max 16
_diffrn_reflns_limit_h_min -17
_diffrn_reflns_limit_k_max 10
_diffrn_reflns_limit_k_min -7
_diffrn_reflns_limit_l_max 18
_diffrn_reflns_limit_l_min -17
_diffrn_reflns_number 9484
_diffrn_reflns_theta_full 26.37
_diffrn_reflns_theta_max 26.37
_diffrn_reflns_theta_min 1.55
_diffrn_standards_decay_% 0
_diffrn_standards_interval_time 290
_diffrn_standards_number 191
_exptl_absorpt_coefficient_mu 5.310
_exptl_absorpt_correction_T_max 0.451
_exptl_absorpt_correction_T_min 0.325
_exptl_absorpt_correction_type empirical
_exptl_absorpt_process_details '(SADABS; Sheldrick, 1996)'
_exptl_crystal_colour purple
_exptl_crystal_density_diffrn 1.731
_exptl_crystal_density_method 'not measured'
_exptl_crystal_description prism
_exptl_crystal_F_000 788
_exptl_crystal_size_max 0.24
_exptl_crystal_size_mid 0.19
_exptl_crystal_size_min 0.15
_refine_diff_density_max 1.34
_refine_diff_density_min -0.61
_refine_ls_extinction_method none
_refine_ls_goodness_of_fit_ref 1.072
_refine_ls_hydrogen_treatment constr
_refine_ls_matrix_type full
_refine_ls_number_parameters 183
_refine_ls_number_reflns 3111
_refine_ls_number_restraints 0
_refine_ls_restrained_S_all 1.072
_refine_ls_R_factor_all 0.036
_refine_ls_R_factor_gt 0.031
_refine_ls_shift/su_max 0.002
_refine_ls_shift/su_mean 0.000
_refine_ls_structure_factor_coef Fsqd
_refine_ls_weighting_details 'calc w = 1/[\s^2^(Fo^2^)+(0.0494P)^2^+0.7118P] where P=(Fo^2^+2Fc^2^)/3'
_refine_ls_weighting_scheme calc
_refine_ls_wR_factor_gt 0.079
_refine_ls_wR_factor_ref 0.082
_reflns_number_gt 2751
_reflns_number_total 3111
_reflns_threshold_expression I>2\s(I)
_cod_data_source_file ob1071.cif
_cod_data_source_block I
_cod_depositor_comments
;
The following automatic conversions were performed:
'_symmetry_cell_setting' value 'Monoclinic' changed to 'monoclinic'
according to '/home/saulius/struct/CIF-dictionaries/cif_core.dic'
dictionary named 'cif_core.dic' version 2.4.1 from 2010-06-29.

Automatic conversion script
Id: cif_fix_enum 1527 2010-12-29 10:47:43Z saulius 

The following automatic conversions were performed:

'_symmetry_cell_setting' value 'Monoclinic' changed to 'monoclinic'
according to /home/saulius/struct/CIF-dictionaries/cif_core.dic
dictionary named 'cif_core.dic' version 2.4.1 from 2010-06-29.

Automatic conversion script
Id: cif_fix_values 1715 2011-07-08 13:25:40Z adriana 
;
_cod_original_sg_symbol_H-M 'P 21/c'
_cod_database_code 2012943
_cod_database_fobs_code 2012943

loop_
_symmetry_equiv_pos_as_xyz
'x, y, z'
'-x, y+1/2, -z+1/2'
'-x, -y, -z'
'x, -y-1/2, z-1/2'

loop_
_atom_site_label
_atom_site_fract_x
_atom_site_fract_y
_atom_site_fract_z
_atom_site_U_iso_or_equiv
_atom_site_adp_type
_atom_site_calc_flag
_atom_site_refinement_flags
_atom_site_occupancy
_atom_site_disorder_assembly
_atom_site_disorder_group
_atom_site_type_symbol
Br1 0.334097(19) -0.13390(4) 0.870019(19) 0.02008(10) Uani d . 1 . . Br
Br2 0.392981(19) 0.19846(4) 1.017372(19) 0.02292(11) Uani d . 1 . . Br
C1 0.02930(19) -0.0692(3) 0.79563(17) 0.0151(5) Uani d . 1 . . C
C2 0.1240(2) -0.1025(3) 0.77112(19) 0.0162(5) Uani d . 1 . . C
C3 0.19834(19) -0.0659(3) 0.85206(18) 0.0151(5) Uani d . 1 . . C
C4 0.15133(19) -0.0043(3) 0.92394(18) 0.0148(5) Uani d . 1 . . C
C5 0.19426(19) 0.0530(3) 1.01895(18) 0.0145(5) Uani d . 1 . . C
C6 0.29139(19) 0.1174(3) 1.07029(19) 0.0155(5) Uani d . 1 . . C
C7 0.2941(2) 0.1449(3) 1.16450(18) 0.0152(5) Uani d . 1 . . C
C8 0.19590(19) 0.1009(3) 1.17272(18) 0.0145(5) Uani d . 1 . . C
C9 0.1629(2) 0.1156(3) 1.25596(19) 0.0172(6) Uani d . 1 . . C
H9 0.2155 0.1377 1.3131 0.021 Uiso calc R 1 . . H
C10 0.0667(2) 0.1035(4) 1.26876(19) 0.0179(5) Uani d . 1 . . C
H10 0.0648 0.1216 1.3331 0.021 Uiso calc R 1 . . H
C11 0.1352(2) -0.1669(3) 0.67736(18) 0.0169(5) Uani d . 1 . . C
H11A 0.0727 -0.2281 0.6433 0.020 Uiso calc R 1 . . H
H11B 0.1930 -0.2460 0.6900 0.020 Uiso calc R 1 . . H
C12 0.1537(2) -0.0253(4) 0.6129(2) 0.0214(6) Uani d . 1 . . C
H12A 0.0963 0.0544 0.6010 0.026 Uiso calc R 1 . . H
H12B 0.2165 0.0353 0.6470 0.026 Uiso calc R 1 . . H
C13 0.1644(2) -0.0882(4) 0.5172(2) 0.0266(7) Uani d . 1 . . C
H13A 0.2185 -0.1723 0.5287 0.040 Uiso calc R 1 . . H
H13B 0.1817 0.0051 0.4809 0.040 Uiso calc R 1 . . H
H13C 0.1000 -0.1381 0.4803 0.040 Uiso calc R 1 . . H
C14 0.38107(19) 0.2160(3) 1.24189(19) 0.0176(6) Uani d . 1 . . C
H14A 0.3535 0.2761 1.2889 0.021 Uiso calc R 1 . . H
H14B 0.4178 0.2980 1.2127 0.021 Uiso calc R 1 . . H
C15 0.4559(2) 0.0849(4) 1.2946(2) 0.0338(8) Uani d . 1 . . C
H15A 0.4758 0.0137 1.2469 0.041 Uiso calc R 1 . . H
H15B 0.4220 0.0129 1.3320 0.041 Uiso calc R 1 . . H
C16 0.5515(2) 0.1602(4) 1.3626(2) 0.0289(7) Uani d . 1 . . C
H16A 0.5895 0.2217 1.3252 0.043 Uiso calc R 1 . . H
H16B 0.5944 0.0708 1.3988 0.043 Uiso calc R 1 . . H
H16C 0.5322 0.2363 1.4075 0.043 Uiso calc R 1 . . H
N1 0.04833(16) -0.0117(3) 0.88738(15) 0.0142(4) Uani d . 1 . . N
H1 0.0027 0.0155 0.9174 0.017 Uiso calc PR 0.50 . . H
N2 0.13820(16) 0.0501(3) 1.08445(15) 0.0139(4) Uani d . 1 . . N
H2 0.0740 0.0197 1.0713 0.017 Uiso calc PR 0.50 . . H

loop_
_atom_site_aniso_label
_atom_site_aniso_U_11
_atom_site_aniso_U_22
_atom_site_aniso_U_33
_atom_site_aniso_U_12
_atom_site_aniso_U_13
_atom_site_aniso_U_23
Br1 0.01577(15) 0.02661(18) 0.01909(16) 0.00405(10) 0.00688(11) -0.00023(10)
Br2 0.01722(16) 0.0333(2) 0.01986(16) -0.00726(11) 0.00783(11) -0.00278(11)
C1 0.0176(12) 0.0177(13) 0.0110(12) -0.0010(11) 0.0056(10) 0.0018(10)
C2 0.0202(13) 0.0145(13) 0.0159(13) 0.0008(11) 0.0085(10) 0.0010(10)
C3 0.0142(12) 0.0166(13) 0.0160(12) 0.0023(10) 0.0067(10) 0.0015(10)
C4 0.0145(12) 0.0163(13) 0.0135(12) -0.0001(10) 0.0037(10) 0.0023(10)
C5 0.0159(12) 0.0140(13) 0.0144(12) 0.0023(10) 0.0053(9) 0.0019(10)
C6 0.0145(12) 0.0167(13) 0.0157(13) -0.0003(10) 0.0052(10) 0.0000(10)
C7 0.0152(12) 0.0140(13) 0.0153(13) 0.0016(10) 0.0022(10) 0.0010(10)
C8 0.0151(12) 0.0136(13) 0.0142(12) 0.0009(10) 0.0027(10) 0.0000(10)
C9 0.0176(13) 0.0201(14) 0.0121(12) -0.0004(11) 0.0011(10) -0.0011(10)
C10 0.0210(13) 0.0209(14) 0.0116(12) -0.0004(11) 0.0042(10) -0.0005(10)
C11 0.0181(13) 0.0183(13) 0.0151(13) -0.0017(11) 0.0061(10) -0.0032(10)
C12 0.0279(14) 0.0211(15) 0.0164(13) -0.0011(12) 0.0082(11) -0.0008(11)
C13 0.0322(16) 0.0330(17) 0.0156(14) -0.0032(14) 0.0084(12) -0.0018(12)
C14 0.0147(12) 0.0205(14) 0.0162(13) -0.0001(11) 0.0020(10) -0.0030(11)
C15 0.0255(15) 0.0266(17) 0.0360(18) 0.0020(14) -0.0137(13) -0.0005(14)
C16 0.0193(14) 0.0371(18) 0.0235(15) 0.0023(13) -0.0057(12) -0.0016(13)
N1 0.0137(10) 0.0173(11) 0.0126(10) 0.0008(9) 0.0050(8) -0.0008(8)
N2 0.0157(10) 0.0159(11) 0.0100(10) 0.0014(9) 0.0033(8) 0.0000(8)

loop_
_atom_type_symbol
_atom_type_description
_atom_type_scat_dispersion_real
_atom_type_scat_dispersion_imag
_atom_type_scat_source
C C 0.0033 0.0016 'International Tables Vol C Tables 4.2.6.8 and 6.1.1.4'
H H 0.0000 0.0000 'International Tables Vol C Tables 4.2.6.8 and 6.1.1.4'
N N 0.0061 0.0033 'International Tables Vol C Tables 4.2.6.8 and 6.1.1.4'
Br Br -0.2901 2.4595 'International Tables Vol C Tables 4.2.6.8 and 6.1.1.4'

loop_
_geom_angle_atom_site_label_1
_geom_angle_atom_site_label_2
_geom_angle_atom_site_label_3
_geom_angle_site_symmetry_1
_geom_angle_site_symmetry_3
_geom_angle
_geom_angle_publ_flag
N1 C1 C10 . 3_557 127.0(2) no
N1 C1 C2 . . 110.9(2) no
C10 C1 C2 3_557 . 122.0(2) no
C3 C2 C1 . . 104.7(2) no
C3 C2 C11 . . 128.1(2) no
C1 C2 C11 . . 127.2(2) no
C2 C3 C4 . . 108.5(2) no
C2 C3 Br1 . . 122.1(2) no
C4 C3 Br1 . . 127.95(19) yes
N1 C4 C5 . . 119.9(2) yes
N1 C4 C3 . . 108.8(2) no
C5 C4 C3 . . 131.3(2) yes
N2 C5 C4 . . 120.3(2) yes
N2 C5 C6 . . 105.3(2) no
C4 C5 C6 . . 134.4(2) yes
C7 C6 C5 . . 109.9(2) no
C7 C6 Br2 . . 122.0(2) no
C5 C6 Br2 . . 126.86(19) yes
C6 C7 C8 . . 106.1(2) yes
C6 C7 C14 . . 126.9(2) no
C8 C7 C14 . . 127.0(2) no
N2 C8 C9 . . 126.0(2) yes
N2 C8 C7 . . 108.0(2) no
C9 C8 C7 . . 125.9(2) yes
C10 C9 C8 . . 130.8(2) yes
C10 C9 H9 . . 114.6 no
C8 C9 H9 . . 114.6 no
C9 C10 C1 . 3_557 132.2(3) no
C9 C10 H10 . . 113.9 no
C1 C10 H10 3_557 . 113.9 no
C2 C11 C12 . . 111.8(2) no
C2 C11 H11A . . 109.3 no
C12 C11 H11A . . 109.3 no
C2 C11 H11B . . 109.3 no
C12 C11 H11B . . 109.3 no
H11A C11 H11B . . 107.9 no
C13 C12 C11 . . 112.5(2) no
C13 C12 H12A . . 109.1 no
C11 C12 H12A . . 109.1 no
C13 C12 H12B . . 109.1 no
C11 C12 H12B . . 109.1 no
H12A C12 H12B . . 107.8 no
C12 C13 H13A . . 109.5 no
C12 C13 H13B . . 109.5 no
H13A C13 H13B . . 109.5 no
C12 C13 H13C . . 109.5 no
H13A C13 H13C . . 109.5 no
H13B C13 H13C . . 109.5 no
C7 C14 C15 . . 113.3(2) no
C7 C14 H14A . . 108.9 no
C15 C14 H14A . . 108.9 no
C7 C14 H14B . . 108.9 no
C15 C14 H14B . . 108.9 no
H14A C14 H14B . . 107.7 no
C14 C15 C16 . . 112.8(3) no
C14 C15 H15A . . 109.0 no
C16 C15 H15A . . 109.0 no
C14 C15 H15B . . 109.0 no
C16 C15 H15B . . 109.0 no
H15A C15 H15B . . 107.8 no
C15 C16 H16A . . 109.5 no
C15 C16 H16B . . 109.5 no
H16A C16 H16B . . 109.5 no
C15 C16 H16C . . 109.5 no
H16A C16 H16C . . 109.5 no
H16B C16 H16C . . 109.5 no
C1 N1 C4 . . 106.9(2) no
C1 N1 H1 . . 126.5 no
C4 N1 H1 . . 126.5 no
C8 N2 C5 . . 110.6(2) no
C8 N2 H2 . . 124.7 no
C5 N2 H2 . . 124.7 no

loop_
_geom_bond_atom_site_label_1
_geom_bond_atom_site_label_2
_geom_bond_site_symmetry_2
_geom_bond_distance
_geom_bond_publ_flag
Br1 C3 . 1.882(2) yes
Br2 C6 . 1.878(3) yes
C1 N1 . 1.360(3) no
C1 C10 3_557 1.410(4) no
C1 C2 . 1.458(4) no
C2 C3 . 1.353(4) no
C2 C11 . 1.499(4) no
C3 C4 . 1.452(3) no
C4 N1 . 1.361(3) no
C4 C5 . 1.413(4) yes
C5 N2 . 1.374(3) no
C5 C6 . 1.426(4) no
C6 C7 . 1.371(4) no
C7 C8 . 1.425(4) no
C7 C14 . 1.501(4) no
C8 N2 . 1.364(3) no
C8 C9 . 1.404(4) yes
C9 C10 . 1.382(4) yes
C9 H9 . 0.9500 no
C10 C1 3_557 1.410(4) no
C10 H10 . 0.9500 no
C11 C12 . 1.534(4) no
C11 H11A . 0.9900 no
C11 H11B . 0.9900 no
C12 C13 . 1.519(4) no
C12 H12A . 0.9900 no
C12 H12B . 0.9900 no
C13 H13A . 0.9800 no
C13 H13B . 0.9800 no
C13 H13C . 0.9800 no
C14 C15 . 1.517(4) no
C14 H14A . 0.9900 no
C14 H14B . 0.9900 no
C15 C16 . 1.526(4) no
C15 H15A . 0.9900 no
C15 H15B . 0.9900 no
C16 H16A . 0.9800 no
C16 H16B . 0.9800 no
C16 H16C . 0.9800 no
N1 H1 . 0.8800 no
N2 H2 . 0.8800 no
